data_2226085
loop_
_publ_author_name
'Johnson, Magnus T.'
'Cetina, Mario'
'Rissanen, Kari'
'Wendt, Ola F.'

_publ_section_title
;
 [2,6-Bis(di-<i>tert</i>-butylphosphinomethyl)phenyl-\k^3^<i>P</i>,<i>C</i>^1^,<i>P</i>'](trifluoroacetato)palladium(II)
;
_journal_coeditor_code CV2705
_journal_issue 6
_journal_name_full 'Acta Crystallographica Section E'
_journal_page_first m675
_journal_paper_doi 10.1107/S1600536810017861
_journal_volume 66
_journal_year 2010
_chemical_formula_iupac '[Pd (C2 F3 O2) (C24 H43 P2)]'
_chemical_formula_moiety 'C26 H43 F3 O2 P2 Pd'
_chemical_formula_sum 'C26 H43 F3 O2 P2 Pd'
_chemical_formula_weight 612.94
_chemical_name_systematic
;
[2,6-Bis(di-<i>tert</i>-butylphosphinomethyl)phenyl-
\k^3^<i>P</i>,<i>C</i>^1^,<i>P</i>'](trifluoroacetato)palladium(II)
;
_space_group_IT_number 61
_symmetry_cell_setting orthorhombic
_symmetry_space_group_name_Hall '-P 2ac 2ab'
_symmetry_space_group_name_H-M 'P b c a'
_atom_sites_solution_hydrogens geom
_atom_sites_solution_primary direct
_atom_sites_solution_secondary difmap
_audit_creation_method 'WinGX routine-INITIALISE'
_cell_angle_alpha 90.00
_cell_angle_beta 90.00
_cell_angle_gamma 90.00
_cell_formula_units_Z 8
_cell_length_a 11.12390(10)
_cell_length_b 15.7484(2)
_cell_length_c 32.4400(4)
_cell_measurement_reflns_used 7600
_cell_measurement_temperature 123.00(10)
_cell_measurement_theta_max 28.283
_cell_measurement_theta_min 0.407
_cell_volume 5682.96(11)
_computing_cell_refinement 'SCALEPACK (Otwinowski & Minor, 1997)'
_computing_data_collection 'COLLECT (Hooft, 1998)'
_computing_data_reduction 'DENZO and SCALEPACK (Otwinowski & Minor, 1997)'
_computing_molecular_graphics 'WinGX (Farrugia, 1999)'
_computing_publication_material 'publCIF (Westrip, 2010)'
_computing_structure_refinement 'SHELXL97 (Sheldrick, 2008b)'
_computing_structure_solution 'SIR2002 (Burla <i>et al.</i>,  2003)'
_diffrn_ambient_temperature 123.00(10)
_diffrn_detector_area_resol_mean 9
_diffrn_measured_fraction_theta_full 0.999
_diffrn_measured_fraction_theta_max 0.999
_diffrn_measurement_device '95mm CCD camera on \k-goniostat'
_diffrn_measurement_device_type 'Bruker--Nonius Kappa APEXII'
_diffrn_measurement_method 'CCD rotation images, thick slices'
_diffrn_radiation_monochromator 'horizonally mounted graphite crystal'
_diffrn_radiation_type Mok\a
_diffrn_radiation_wavelength 0.71073
_diffrn_reflns_av_R_equivalents 0.0508
_diffrn_reflns_av_sigmaI/netI 0.0281
_diffrn_reflns_limit_h_max 13
_diffrn_reflns_limit_h_min -13
_diffrn_reflns_limit_k_max 18
_diffrn_reflns_limit_k_min -18
_diffrn_reflns_limit_l_max 38
_diffrn_reflns_limit_l_min -38
_diffrn_reflns_number 50571
_diffrn_reflns_theta_full 25.00
_diffrn_reflns_theta_max 25.00
_diffrn_reflns_theta_min 1.26
_exptl_absorpt_coefficient_mu 0.806
_exptl_absorpt_correction_T_max 0.7457
_exptl_absorpt_correction_T_min 0.6571
_exptl_absorpt_correction_type multi-scan
_exptl_absorpt_process_details '(SADABS; Sheldrick, 2008a)'
_exptl_crystal_colour 'pale brown'
_exptl_crystal_density_diffrn 1.433
_exptl_crystal_density_method 'not measured'
_exptl_crystal_description prism
_exptl_crystal_F_000 2544
_exptl_crystal_size_max 0.2
_exptl_crystal_size_mid 0.1
_exptl_crystal_size_min 0.1
_refine_diff_density_max 1.912
_refine_diff_density_min -1.124
_refine_ls_extinction_method none
_refine_ls_goodness_of_fit_ref 0.981
_refine_ls_hydrogen_treatment constr
_refine_ls_matrix_type full
_refine_ls_number_parameters 313
_refine_ls_number_reflns 5002
_refine_ls_number_restraints 0
_refine_ls_restrained_S_all 0.981
_refine_ls_R_factor_all 0.0499
_refine_ls_R_factor_gt 0.0406
_refine_ls_shift/su_max 0.000
_refine_ls_shift/su_mean 0.000
_refine_ls_structure_factor_coef Fsqd
_refine_ls_weighting_details 'calc w=1/[\s^2^(Fo^2^)+(0.0820P)^2^+22.4388P] where P=(Fo^2^+2Fc^2^)/3'
_refine_ls_weighting_scheme calc
_refine_ls_wR_factor_gt 0.1192
_refine_ls_wR_factor_ref 0.1350
_reflns_number_gt 4397
_reflns_number_total 5002
_reflns_threshold_expression I>2\s(I)
_cod_data_source_file cv2705.cif
_cod_data_source_block I
_cod_database_code 2226085
_cod_database_fobs_code 2226085

loop_
_symmetry_equiv_pos_as_xyz
'x, y, z'
'-x+1/2, -y, z+1/2'
'x+1/2, -y+1/2, -z'
'-x, y+1/2, -z+1/2'
'-x, -y, -z'
'x-1/2, y, -z-1/2'
'-x-1/2, y-1/2, z'
'x, -y-1/2, z-1/2'

loop_
_atom_site_type_symbol
_atom_site_label
_atom_site_fract_x
_atom_site_fract_y
_atom_site_fract_z
_atom_site_U_iso_or_equiv
_atom_site_adp_type
_atom_site_calc_flag
_atom_site_refinement_flags
_atom_site_occupancy
_atom_site_disorder_assembly
_atom_site_disorder_group
Pd Pd1 0.92472(3) 0.047957(19) 0.129692(9) 0.01622(14) Uani d . 1 . .
P P1 0.74524(10) 0.04831(7) 0.09415(3) 0.0196(2) Uani d . 1 . .
P P2 1.08972(9) 0.01753(7) 0.17068(3) 0.0175(2) Uani d . 1 . .
F F1 1.0573(4) 0.2240(2) 0.01869(10) 0.0683(12) Uani d . 1 . .
F F2 1.2140(3) 0.2306(3) 0.05453(13) 0.0704(11) Uani d . 1 . .
F F3 1.0899(4) 0.3333(2) 0.05529(12) 0.0714(12) Uani d . 1 . .
O O1 1.0127(3) 0.13118(19) 0.08700(9) 0.0259(7) Uani d . 1 . .
O O2 1.0118(3) 0.2545(2) 0.12135(10) 0.0372(8) Uani d . 1 . .
C C1 0.8431(4) -0.0415(2) 0.16433(12) 0.0183(8) Uani d . 1 . .
C C2 0.7283(4) -0.0729(3) 0.15436(12) 0.0211(8) Uani d . 1 . .
C C3 0.6719(4) -0.1335(3) 0.17900(13) 0.0255(9) Uani d . 1 . .
H H3 0.5928 -0.1518 0.1725 0.031 Uiso calc R 1 . .
C C4 0.7300(4) -0.1670(3) 0.21277(13) 0.0284(10) Uani d . 1 . .
H H4 0.6916 -0.2087 0.2293 0.034 Uiso calc R 1 . .
C C5 0.8446(4) -0.1395(3) 0.22229(13) 0.0261(9) Uani d . 1 . .
H H5 0.8854 -0.1635 0.2452 0.031 Uiso calc R 1 . .
C C6 0.9013(4) -0.0772(3) 0.19889(12) 0.0198(8) Uani d . 1 . .
C C7 0.6679(4) -0.0456(3) 0.11482(14) 0.0259(10) Uani d . 1 . .
H H7A 0.5824 -0.0320 0.1202 0.031 Uiso calc R 1 . .
H H7B 0.6710 -0.0924 0.0945 0.031 Uiso calc R 1 . .
C C8 1.0236(4) -0.0473(3) 0.21179(13) 0.0242(9) Uani d . 1 . .
H H8A 1.0759 -0.0968 0.2175 0.029 Uiso calc R 1 . .
H H8B 1.0171 -0.0133 0.2374 0.029 Uiso calc R 1 . .
C C9 0.6442(4) 0.1402(3) 0.10593(14) 0.0265(9) Uani d . 1 . .
C C10 0.6190(5) 0.1345(3) 0.15268(16) 0.0390(12) Uani d . 1 . .
H H10A 0.5734 0.1846 0.1615 0.058 Uiso calc R 1 . .
H H10B 0.6953 0.1321 0.1677 0.058 Uiso calc R 1 . .
H H10C 0.5721 0.0832 0.1585 0.058 Uiso calc R 1 . .
C C11 0.5250(4) 0.1391(3) 0.08229(16) 0.0387(12) Uani d . 1 . .
H H11A 0.4871 0.0833 0.0853 0.058 Uiso calc R 1 . .
H H11B 0.5402 0.1505 0.0531 0.058 Uiso calc R 1 . .
H H11C 0.4715 0.1828 0.0935 0.058 Uiso calc R 1 . .
C C12 0.7101(4) 0.2240(3) 0.09810(18) 0.0382(12) Uani d . 1 . .
H H12A 0.6598 0.2714 0.1073 0.057 Uiso calc R 1 . .
H H12B 0.7265 0.2299 0.0686 0.057 Uiso calc R 1 . .
H H12C 0.7861 0.2243 0.1134 0.057 Uiso calc R 1 . .
C C13 0.7625(4) 0.0257(3) 0.03776(13) 0.0269(9) Uani d . 1 . .
C C14 0.6481(5) -0.0096(4) 0.01783(15) 0.0397(12) Uani d . 1 . .
H H14A 0.5867 0.0349 0.0169 0.060 Uiso calc R 1 . .
H H14B 0.6184 -0.0576 0.0341 0.060 Uiso calc R 1 . .
H H14C 0.6662 -0.0287 -0.0102 0.060 Uiso calc R 1 . .
C C15 0.8009(5) 0.1061(3) 0.01466(14) 0.0359(11) Uani d . 1 . .
H H15A 0.8214 0.0915 -0.0139 0.054 Uiso calc R 1 . .
H H15B 0.8711 0.1311 0.0283 0.054 Uiso calc R 1 . .
H H15C 0.7346 0.1471 0.0148 0.054 Uiso calc R 1 . .
C C16 0.8633(5) -0.0405(3) 0.03433(16) 0.0375(12) Uani d . 1 . .
H H16A 0.8414 -0.0912 0.0502 0.056 Uiso calc R 1 . .
H H16B 0.9381 -0.0166 0.0453 0.056 Uiso calc R 1 . .
H H16C 0.8748 -0.0559 0.0053 0.056 Uiso calc R 1 . .
C C17 1.1956(4) -0.0536(3) 0.14181(14) 0.0256(9) Uani d . 1 . .
C C18 1.1218(5) -0.1331(3) 0.13018(15) 0.0336(11) Uani d . 1 . .
H H18A 1.1705 -0.1704 0.1126 0.050 Uiso calc R 1 . .
H H18B 1.0493 -0.1158 0.1152 0.050 Uiso calc R 1 . .
H H18C 1.0988 -0.1636 0.1553 0.050 Uiso calc R 1 . .
C C19 1.3059(4) -0.0812(3) 0.16619(15) 0.0346(11) Uani d . 1 . .
H H19A 1.3526 -0.1220 0.1499 0.052 Uiso calc R 1 . .
H H19B 1.2804 -0.1080 0.1920 0.052 Uiso calc R 1 . .
H H19C 1.3558 -0.0315 0.1724 0.052 Uiso calc R 1 . .
C C20 1.2322(4) -0.0091(3) 0.10201(14) 0.0337(11) Uani d . 1 . .
H H20A 1.2743 0.0439 0.1086 0.050 Uiso calc R 1 . .
H H20B 1.1603 0.0036 0.0857 0.050 Uiso calc R 1 . .
H H20C 1.2857 -0.0462 0.0861 0.050 Uiso calc R 1 . .
C C21 1.1686(4) 0.1037(3) 0.20004(13) 0.0251(9) Uani d . 1 . .
C C22 1.2397(5) 0.0707(3) 0.23723(14) 0.0337(11) Uani d . 1 . .
H H22A 1.3060 0.0348 0.2276 0.050 Uiso calc R 1 . .
H H22B 1.1864 0.0373 0.2550 0.050 Uiso calc R 1 . .
H H22C 1.2720 0.1188 0.2528 0.050 Uiso calc R 1 . .
C C23 1.2516(4) 0.1555(3) 0.17256(15) 0.0359(11) Uani d . 1 . .
H H23A 1.2772 0.2068 0.1873 0.054 Uiso calc R 1 . .
H H23B 1.2088 0.1717 0.1474 0.054 Uiso calc R 1 . .
H H23C 1.3223 0.1215 0.1654 0.054 Uiso calc R 1 . .
C C24 1.0671(4) 0.1621(3) 0.21528(16) 0.0348(11) Uani d . 1 . .
H H24A 1.1013 0.2078 0.2321 0.052 Uiso calc R 1 . .
H H24B 1.0102 0.1291 0.2319 0.052 Uiso calc R 1 . .
H H24C 1.0251 0.1867 0.1915 0.052 Uiso calc R 1 . .
C C25 1.0297(4) 0.2060(2) 0.09397(12) 0.0189(6) Uani d . 1 . .
C C26 1.0960(3) 0.2495(2) 0.05532(12) 0.0189(6) Uani d . 1 . .

loop_
_atom_site_aniso_label
_atom_site_aniso_U_11
_atom_site_aniso_U_22
_atom_site_aniso_U_33
_atom_site_aniso_U_12
_atom_site_aniso_U_13
_atom_site_aniso_U_23
Pd1 0.0148(2) 0.0174(2) 0.0165(2) -0.00160(11) -0.00134(11) 0.00210(11)
P1 0.0166(5) 0.0229(5) 0.0194(5) -0.0025(4) -0.0033(4) 0.0014(4)
P2 0.0160(5) 0.0193(5) 0.0172(5) 0.0007(4) -0.0017(4) 0.0004(4)
F1 0.103(3) 0.074(3) 0.0280(17) -0.052(2) 0.0003(17) 0.0064(16)
F2 0.0307(17) 0.098(3) 0.083(3) -0.0020(18) 0.0170(17) 0.039(2)
F3 0.120(3) 0.0301(17) 0.064(2) -0.0164(19) 0.031(2) 0.0090(16)
O1 0.0257(16) 0.0282(17) 0.0237(15) -0.0023(13) -0.0002(12) 0.0036(13)
O2 0.036(2) 0.038(2) 0.0371(19) -0.0042(15) 0.0066(14) -0.0007(16)
C1 0.024(2) 0.0131(18) 0.0175(19) -0.0003(15) 0.0041(16) -0.0008(15)
C2 0.022(2) 0.0194(19) 0.022(2) -0.0006(17) 0.0021(16) -0.0042(17)
C3 0.027(2) 0.023(2) 0.027(2) -0.0064(18) 0.0076(18) -0.0031(18)
C4 0.036(3) 0.020(2) 0.029(2) -0.0036(19) 0.0108(19) -0.0002(18)
C5 0.035(2) 0.024(2) 0.019(2) 0.0034(19) 0.0039(18) 0.0033(17)
C6 0.024(2) 0.0164(19) 0.019(2) 0.0013(17) 0.0028(16) -0.0003(16)
C7 0.025(2) 0.026(2) 0.026(2) -0.0074(17) -0.0013(19) 0.0024(17)
C8 0.026(2) 0.028(2) 0.018(2) 0.0027(18) 0.0005(17) 0.0053(17)
C9 0.019(2) 0.027(2) 0.034(2) 0.0013(18) -0.0010(18) -0.0007(19)
C10 0.032(3) 0.044(3) 0.041(3) 0.008(2) 0.006(2) -0.006(2)
C11 0.025(2) 0.046(3) 0.046(3) 0.006(2) -0.008(2) 0.000(2)
C12 0.031(3) 0.025(2) 0.059(3) 0.001(2) -0.005(2) 0.001(2)
C13 0.025(2) 0.037(2) 0.019(2) -0.0044(19) -0.0059(17) -0.0008(18)
C14 0.037(3) 0.055(3) 0.027(2) -0.015(2) -0.008(2) -0.005(2)
C15 0.040(3) 0.048(3) 0.019(2) -0.012(2) -0.006(2) 0.005(2)
C16 0.041(3) 0.042(3) 0.029(3) 0.002(2) 0.003(2) -0.013(2)
C17 0.023(2) 0.029(2) 0.026(2) 0.0079(18) -0.0017(18) -0.0046(18)
C18 0.035(3) 0.026(2) 0.039(3) 0.009(2) -0.004(2) -0.012(2)
C19 0.026(2) 0.044(3) 0.034(3) 0.014(2) -0.004(2) -0.004(2)
C20 0.032(3) 0.044(3) 0.026(2) 0.008(2) 0.0050(19) -0.001(2)
C21 0.025(2) 0.024(2) 0.027(2) -0.0019(17) -0.0077(18) -0.0021(18)
C22 0.036(3) 0.037(3) 0.028(2) -0.001(2) -0.012(2) -0.004(2)
C23 0.030(2) 0.035(3) 0.043(3) -0.011(2) -0.008(2) 0.003(2)
C24 0.040(3) 0.027(2) 0.038(3) 0.002(2) -0.008(2) -0.010(2)
C25 0.0206(14) 0.0136(14) 0.0227(15) -0.0055(11) -0.0091(12) 0.0003(12)
C26 0.0206(14) 0.0136(14) 0.0227(15) -0.0055(11) -0.0091(12) 0.0003(12)

loop_
_atom_type_symbol
_atom_type_description
_atom_type_scat_dispersion_real
_atom_type_scat_dispersion_imag
_atom_type_scat_source
C C 0.0033 0.0016 'International Tables Vol C Tables 4.2.6.8 and 6.1.1.4'
H H 0.0000 0.0000 'International Tables Vol C Tables 4.2.6.8 and 6.1.1.4'
O O 0.0106 0.0060 'International Tables Vol C Tables 4.2.6.8 and 6.1.1.4'
F F 0.0171 0.0103 'International Tables Vol C Tables 4.2.6.8 and 6.1.1.4'
P P 0.1023 0.0942 'International Tables Vol C Tables 4.2.6.8 and 6.1.1.4'
Pd Pd -0.9988 1.0072 'International Tables Vol C Tables 4.2.6.8 and 6.1.1.4'

loop_
_geom_angle_atom_site_label_1
_geom_angle_atom_site_label_2
_geom_angle_atom_site_label_3
_geom_angle_site_symmetry_1
_geom_angle_site_symmetry_3
_geom_angle
_geom_angle_publ_flag
C1 Pd1 O1 . . 172.85(13) ?
C1 Pd1 P1 . . 83.71(12) ?
O1 Pd1 P1 . . 94.06(8) ?
C1 Pd1 P2 . . 83.83(12) ?
O1 Pd1 P2 . . 97.79(8) ?
P1 Pd1 P2 . . 166.82(4) ?
C7 P1 C9 . . 105.5(2) ?
C7 P1 C13 . . 104.6(2) ?
C9 P1 C13 . . 114.1(2) ?
C7 P1 Pd1 . . 102.78(15) ?
C9 P1 Pd1 . . 114.83(14) ?
C13 P1 Pd1 . . 113.51(15) ?
C8 P2 C17 . . 106.4(2) ?
C8 P2 C21 . . 102.8(2) ?
C17 P2 C21 . . 113.0(2) ?
C8 P2 Pd1 . . 102.39(14) ?
C17 P2 Pd1 . . 109.55(15) ?
C21 P2 Pd1 . . 120.84(14) ?
C25 O1 Pd1 . . 123.0(3) ?
C2 C1 C6 . . 117.4(4) ?
C2 C1 Pd1 . . 121.7(3) ?
C6 C1 Pd1 . . 120.9(3) ?
C3 C2 C1 . . 121.1(4) ?
C3 C2 C7 . . 118.8(4) ?
C1 C2 C7 . . 120.0(4) ?
C4 C3 C2 . . 120.5(4) ?
C4 C3 H3 . . 119.7 ?
C2 C3 H3 . . 119.7 ?
C3 C4 C5 . . 119.4(4) ?
C3 C4 H4 . . 120.3 ?
C5 C4 H4 . . 120.3 ?
C4 C5 C6 . . 121.2(4) ?
C4 C5 H5 . . 119.4 ?
C6 C5 H5 . . 119.4 ?
C5 C6 C1 . . 120.4(4) ?
C5 C6 C8 . . 118.7(4) ?
C1 C6 C8 . . 120.9(4) ?
C2 C7 P1 . . 109.3(3) ?
C2 C7 H7A . . 109.8 ?
P1 C7 H7A . . 109.8 ?
C2 C7 H7B . . 109.8 ?
P1 C7 H7B . . 109.8 ?
H7A C7 H7B . . 108.3 ?
C6 C8 P2 . . 109.6(3) ?
C6 C8 H8A . . 109.7 ?
P2 C8 H8A . . 109.7 ?
C6 C8 H8B . . 109.7 ?
P2 C8 H8B . . 109.7 ?
H8A C8 H8B . . 108.2 ?
C12 C9 C11 . . 109.9(4) ?
C12 C9 C10 . . 107.4(4) ?
C11 C9 C10 . . 109.5(4) ?
C12 C9 P1 . . 110.2(3) ?
C11 C9 P1 . . 114.2(3) ?
C10 C9 P1 . . 105.4(3) ?
C9 C10 H10A . . 109.5 ?
C9 C10 H10B . . 109.5 ?
H10A C10 H10B . . 109.5 ?
C9 C10 H10C . . 109.5 ?
H10A C10 H10C . . 109.5 ?
H10B C10 H10C . . 109.5 ?
C9 C11 H11A . . 109.5 ?
C9 C11 H11B . . 109.5 ?
H11A C11 H11B . . 109.5 ?
C9 C11 H11C . . 109.5 ?
H11A C11 H11C . . 109.5 ?
H11B C11 H11C . . 109.5 ?
C9 C12 H12A . . 109.5 ?
C9 C12 H12B . . 109.5 ?
H12A C12 H12B . . 109.5 ?
C9 C12 H12C . . 109.5 ?
H12A C12 H12C . . 109.5 ?
H12B C12 H12C . . 109.5 ?
C14 C13 C15 . . 109.0(4) ?
C14 C13 C16 . . 109.2(4) ?
C15 C13 C16 . . 108.8(4) ?
C14 C13 P1 . . 113.3(3) ?
C15 C13 P1 . . 110.5(3) ?
C16 C13 P1 . . 105.9(3) ?
C13 C14 H14A . . 109.5 ?
C13 C14 H14B . . 109.5 ?
H14A C14 H14B . . 109.5 ?
C13 C14 H14C . . 109.5 ?
H14A C14 H14C . . 109.5 ?
H14B C14 H14C . . 109.5 ?
C13 C15 H15A . . 109.5 ?
C13 C15 H15B . . 109.5 ?
H15A C15 H15B . . 109.5 ?
C13 C15 H15C . . 109.5 ?
H15A C15 H15C . . 109.5 ?
H15B C15 H15C . . 109.5 ?
C13 C16 H16A . . 109.5 ?
C13 C16 H16B . . 109.5 ?
H16A C16 H16B . . 109.5 ?
C13 C16 H16C . . 109.5 ?
H16A C16 H16C . . 109.5 ?
H16B C16 H16C . . 109.5 ?
C19 C17 C20 . . 110.9(4) ?
C19 C17 C18 . . 108.8(4) ?
C20 C17 C18 . . 107.9(4) ?
C19 C17 P2 . . 114.7(3) ?
C20 C17 P2 . . 108.5(3) ?
C18 C17 P2 . . 105.8(3) ?
C17 C18 H18A . . 109.5 ?
C17 C18 H18B . . 109.5 ?
H18A C18 H18B . . 109.5 ?
C17 C18 H18C . . 109.5 ?
H18A C18 H18C . . 109.5 ?
H18B C18 H18C . . 109.5 ?
C17 C19 H19A . . 109.5 ?
C17 C19 H19B . . 109.5 ?
H19A C19 H19B . . 109.5 ?
C17 C19 H19C . . 109.5 ?
H19A C19 H19C . . 109.5 ?
H19B C19 H19C . . 109.5 ?
C17 C20 H20A . . 109.5 ?
C17 C20 H20B . . 109.5 ?
H20A C20 H20B . . 109.5 ?
C17 C20 H20C . . 109.5 ?
H20A C20 H20C . . 109.5 ?
H20B C20 H20C . . 109.5 ?
C23 C21 C22 . . 109.3(4) ?
C23 C21 C24 . . 108.2(4) ?
C22 C21 C24 . . 109.2(4) ?
C23 C21 P2 . . 112.0(3) ?
C22 C21 P2 . . 113.3(3) ?
C24 C21 P2 . . 104.6(3) ?
C21 C22 H22A . . 109.5 ?
C21 C22 H22B . . 109.5 ?
H22A C22 H22B . . 109.5 ?
C21 C22 H22C . . 109.5 ?
H22A C22 H22C . . 109.5 ?
H22B C22 H22C . . 109.5 ?
C21 C23 H23A . . 109.5 ?
C21 C23 H23B . . 109.5 ?
H23A C23 H23B . . 109.5 ?
C21 C23 H23C . . 109.5 ?
H23A C23 H23C . . 109.5 ?
H23B C23 H23C . . 109.5 ?
C21 C24 H24A . . 109.5 ?
C21 C24 H24B . . 109.5 ?
H24A C24 H24B . . 109.5 ?
C21 C24 H24C . . 109.5 ?
H24A C24 H24C . . 109.5 ?
H24B C24 H24C . . 109.5 ?
O2 C25 O1 . . 137.4(4) ?
O2 C25 C26 . . 112.8(3) ?
O1 C25 C26 . . 109.8(3) ?
F3 C26 F1 . . 106.6(4) ?
F3 C26 F2 . . 105.6(4) ?
F1 C26 F2 . . 103.4(4) ?
F3 C26 C25 . . 113.7(4) ?
F1 C26 C25 . . 114.9(3) ?
F2 C26 C25 . . 111.6(3) ?

loop_
_geom_bond_atom_site_label_1
_geom_bond_atom_site_label_2
_geom_bond_site_symmetry_2
_geom_bond_distance
_geom_bond_publ_flag
Pd1 C1 . 2.018(4) ?
Pd1 O1 . 2.143(3) ?
Pd1 P1 . 2.3054(11) ?
Pd1 P2 . 2.3165(10) ?
P1 C7 . 1.838(4) ?
P1 C9 . 1.871(4) ?
P1 C13 . 1.874(4) ?
P2 C8 . 1.833(4) ?
P2 C17 . 1.876(4) ?
P2 C21 . 1.876(4) ?
F1 C26 . 1.326(5) ?
F2 C26 . 1.346(5) ?
F3 C26 . 1.323(5) ?
O1 C25 . 1.215(5) ?
O2 C25 . 1.188(5) ?
C1 C2 . 1.407(6) ?
C1 C6 . 1.411(6) ?
C2 C3 . 1.394(6) ?
C2 C7 . 1.510(6) ?
C3 C4 . 1.377(6) ?
C3 H3 . 0.9500 ?
C4 C5 . 1.381(7) ?
C4 H4 . 0.9500 ?
C5 C6 . 1.392(6) ?
C5 H5 . 0.9500 ?
C6 C8 . 1.499(6) ?
C7 H7A . 0.9900 ?
C7 H7B . 0.9900 ?
C8 H8A . 0.9900 ?
C8 H8B . 0.9900 ?
C9 C12 . 1.531(6) ?
C9 C11 . 1.532(6) ?
C9 C10 . 1.545(7) ?
C10 H10A . 0.9800 ?
C10 H10B . 0.9800 ?
C10 H10C . 0.9800 ?
C11 H11A . 0.9800 ?
C11 H11B . 0.9800 ?
C11 H11C . 0.9800 ?
C12 H12A . 0.9800 ?
C12 H12B . 0.9800 ?
C12 H12C . 0.9800 ?
C13 C14 . 1.532(6) ?
C13 C15 . 1.531(6) ?
C13 C16 . 1.535(7) ?
C14 H14A . 0.9800 ?
C14 H14B . 0.9800 ?
C14 H14C . 0.9800 ?
C15 H15A . 0.9800 ?
C15 H15B . 0.9800 ?
C15 H15C . 0.9800 ?
C16 H16A . 0.9800 ?
C16 H16B . 0.9800 ?
C16 H16C . 0.9800 ?
C17 C19 . 1.523(6) ?
C17 C20 . 1.524(6) ?
C17 C18 . 1.545(6) ?
C18 H18A . 0.9800 ?
C18 H18B . 0.9800 ?
C18 H18C . 0.9800 ?
C19 H19A . 0.9800 ?
C19 H19B . 0.9800 ?
C19 H19C . 0.9800 ?
C20 H20A . 0.9800 ?
C20 H20B . 0.9800 ?
C20 H20C . 0.9800 ?
C21 C23 . 1.521(6) ?
C21 C22 . 1.533(6) ?
C21 C24 . 1.538(6) ?
C22 H22A . 0.9800 ?
C22 H22B . 0.9800 ?
C22 H22C . 0.9800 ?
C23 H23A . 0.9800 ?
C23 H23B . 0.9800 ?
C23 H23C . 0.9800 ?
C24 H24A . 0.9800 ?
C24 H24B . 0.9800 ?
C24 H24C . 0.9800 ?
C25 C26 . 1.607(6) ?

loop_
_geom_hbond_atom_site_label_D
_geom_hbond_atom_site_label_H
_geom_hbond_atom_site_label_A
_geom_hbond_site_symmetry_A
_geom_hbond_distance_DH
_geom_hbond_distance_HA
_geom_hbond_distance_DA
_geom_hbond_angle_DHA
_geom_hbond_publ_flag
C12 H12C O2 1_555 0.98 2.57 3.473(6) 153 yes
C15 H15B O1 1_555 0.98 2.47 3.349(6) 149 yes
C20 H20B O1 1_555 0.98 2.60 3.329(6) 132 yes
C24 H24C O2 1_555 0.98 2.52 3.432(6) 155 yes
C3 H3 O2 7_755 0.95 2.51 3.284(6) 139 yes

loop_
_geom_torsion_atom_site_label_1
_geom_torsion_atom_site_label_2
_geom_torsion_atom_site_label_3
_geom_torsion_atom_site_label_4
_geom_torsion_site_symmetry_1
_geom_torsion_site_symmetry_2
_geom_torsion_site_symmetry_3
_geom_torsion_site_symmetry_4
_geom_torsion
_geom_torsion_publ_flag
C1 Pd1 P1 C7 . . . . -11.03(19) ?
O1 Pd1 P1 C7 . . . . 162.15(17) ?
P2 Pd1 P1 C7 . . . . 8.1(2) ?
C1 Pd1 P1 C9 . . . . 102.93(19) ?
O1 Pd1 P1 C9 . . . . -83.89(18) ?
P2 Pd1 P1 C9 . . . . 122.0(2) ?
C1 Pd1 P1 C13 . . . . -123.4(2) ?
O1 Pd1 P1 C13 . . . . 49.83(18) ?
P2 Pd1 P1 C13 . . . . -104.2(2) ?
C1 Pd1 P2 C8 . . . . -11.61(18) ?
O1 Pd1 P2 C8 . . . . 175.40(17) ?
P1 Pd1 P2 C8 . . . . -30.7(2) ?
C1 Pd1 P2 C17 . . . . 101.06(19) ?
O1 Pd1 P2 C17 . . . . -71.92(18) ?
P1 Pd1 P2 C17 . . . . 82.0(2) ?
C1 Pd1 P2 C21 . . . . -124.9(2) ?
O1 Pd1 P2 C21 . . . . 62.15(19) ?
P1 Pd1 P2 C21 . . . . -144.0(2) ?
P1 Pd1 O1 C25 . . . . 102.9(3) ?
P2 Pd1 O1 C25 . . . . -82.9(3) ?
P1 Pd1 C1 C2 . . . . 4.9(3) ?
P2 Pd1 C1 C2 . . . . -170.8(3) ?
P1 Pd1 C1 C6 . . . . -177.3(3) ?
P2 Pd1 C1 C6 . . . . 7.0(3) ?
C6 C1 C2 C3 . . . . 3.3(6) ?
Pd1 C1 C2 C3 . . . . -178.7(3) ?
C6 C1 C2 C7 . . . . -172.2(4) ?
Pd1 C1 C2 C7 . . . . 5.7(5) ?
C1 C2 C3 C4 . . . . -3.0(6) ?
C7 C2 C3 C4 . . . . 172.6(4) ?
C2 C3 C4 C5 . . . . 0.6(6) ?
C3 C4 C5 C6 . . . . 1.4(6) ?
C4 C5 C6 C1 . . . . -1.0(6) ?
C4 C5 C6 C8 . . . . 177.5(4) ?
C2 C1 C6 C5 . . . . -1.4(6) ?
Pd1 C1 C6 C5 . . . . -179.3(3) ?
C2 C1 C6 C8 . . . . -179.8(4) ?
Pd1 C1 C6 C8 . . . . 2.3(5) ?
C3 C2 C7 P1 . . . . 168.9(3) ?
C1 C2 C7 P1 . . . . -15.4(5) ?
C9 P1 C7 C2 . . . . -104.4(3) ?
C13 P1 C7 C2 . . . . 135.1(3) ?
Pd1 P1 C7 C2 . . . . 16.3(3) ?
C5 C6 C8 P2 . . . . 168.6(3) ?
C1 C6 C8 P2 . . . . -13.0(5) ?
C17 P2 C8 C6 . . . . -99.4(3) ?
C21 P2 C8 C6 . . . . 141.5(3) ?
Pd1 P2 C8 C6 . . . . 15.5(3) ?
C7 P1 C9 C12 . . . . 168.5(3) ?
C13 P1 C9 C12 . . . . -77.3(4) ?
Pd1 P1 C9 C12 . . . . 56.2(4) ?
C7 P1 C9 C11 . . . . -67.2(4) ?
C13 P1 C9 C11 . . . . 46.9(4) ?
Pd1 P1 C9 C11 . . . . -179.6(3) ?
C7 P1 C9 C10 . . . . 52.9(3) ?
C13 P1 C9 C10 . . . . 167.1(3) ?
Pd1 P1 C9 C10 . . . . -59.5(3) ?
C7 P1 C13 C14 . . . . 45.2(4) ?
C9 P1 C13 C14 . . . . -69.5(4) ?
Pd1 P1 C13 C14 . . . . 156.4(3) ?
C7 P1 C13 C15 . . . . 167.7(3) ?
C9 P1 C13 C15 . . . . 53.1(4) ?
Pd1 P1 C13 C15 . . . . -81.0(3) ?
C7 P1 C13 C16 . . . . -74.6(3) ?
C9 P1 C13 C16 . . . . 170.7(3) ?
Pd1 P1 C13 C16 . . . . 36.7(3) ?
C8 P2 C17 C19 . . . . -67.6(4) ?
C21 P2 C17 C19 . . . . 44.4(4) ?
Pd1 P2 C17 C19 . . . . -177.6(3) ?
C8 P2 C17 C20 . . . . 167.9(3) ?
C21 P2 C17 C20 . . . . -80.0(4) ?
Pd1 P2 C17 C20 . . . . 57.9(3) ?
C8 P2 C17 C18 . . . . 52.3(3) ?
C21 P2 C17 C18 . . . . 164.4(3) ?
Pd1 P2 C17 C18 . . . . -57.7(3) ?
C8 P2 C21 C23 . . . . 168.4(3) ?
C17 P2 C21 C23 . . . . 54.1(4) ?
Pd1 P2 C21 C23 . . . . -78.5(3) ?
C8 P2 C21 C22 . . . . 44.2(4) ?
C17 P2 C21 C22 . . . . -70.1(4) ?
Pd1 P2 C21 C22 . . . . 157.3(3) ?
C8 P2 C21 C24 . . . . -74.6(3) ?
C17 P2 C21 C24 . . . . 171.1(3) ?
Pd1 P2 C21 C24 . . . . 38.5(3) ?
Pd1 O1 C25 O2 . . . . 1.7(7) ?
Pd1 O1 C25 C26 . . . . -179.2(2) ?
O2 C25 C26 F3 . . . . -17.5(5) ?
O1 C25 C26 F3 . . . . 163.2(4) ?
O2 C25 C26 F1 . . . . -140.7(4) ?
O1 C25 C26 F1 . . . . 39.9(5) ?
O2 C25 C26 F2 . . . . 101.9(5) ?
O1 C25 C26 F2 . . . . -77.4(4) ?
